data_8105387
loop_
_publ_author_name
'Ma, Bo-Yang'
'Fu, Tao'
'Jin, Yi'
'Wei, Ping'
'Zhao, Ji-Xing'
'Zhao, Li'

_publ_section_title
;
 Synthesis and crystal structure of
 1-{4-[(2-bromo-6-hydroxy-benzylidene)amino]phenyl}ethanone, C15H12BrNO2
;
_journal_issue 5
_journal_name_full 'Zeitschrift f\"ur Kristallographie - New Crystal Structures'
_journal_page_first 1093
_journal_page_last 1094
_journal_paper_doi 10.1515/ncrs-2020-0182
_journal_volume 235
_journal_year 2020
_chemical_formula_moiety 'C15 H12 Br N O2'
_chemical_formula_sum 'C15 H12 Br N O2'
_chemical_formula_weight 318.17
_space_group_crystal_system monoclinic
_space_group_IT_number 14
_space_group_name_Hall '-P 2ybc'
_space_group_name_H-M_alt 'P 1 21/c 1'
_atom_sites_solution_hydrogens geom
_atom_sites_solution_primary direct
_cell_angle_alpha 90
_cell_angle_beta 93.7850(10)
_cell_angle_gamma 90
_cell_formula_units_Z 4
_cell_length_a 8.0970(3)
_cell_length_b 12.7315(4)
_cell_length_c 12.8542(4)
_cell_measurement_reflns_used 9929
_cell_measurement_temperature 173(2)
_cell_measurement_theta_max 29.97
_cell_measurement_theta_min 2.25
_cell_volume 1322.21(8)
_computing_cell_refinement 'SAINT V8.38A (?, 2016)'
_computing_data_collection 'Bruker APEX3'
_computing_data_reduction 'SAINT V8.38A (?, 2016)'
_computing_molecular_graphics 'Olex2 (Dolomanov et al., 2009)'
_computing_publication_material 'Olex2 (Dolomanov et al., 2009)'
_computing_structure_refinement 'ShelXL (Sheldrick, 2015)'
_computing_structure_solution 'ShelXS (Sheldrick, 2008)'
_diffrn_ambient_temperature 173.0
_diffrn_detector_area_resol_mean 8
_diffrn_measured_fraction_theta_full 0.999
_diffrn_measured_fraction_theta_max 0.999
_diffrn_measurement_device_type 'Bruker D8 Venture'
_diffrn_measurement_method '\w and \f scans'
_diffrn_radiation_monochromator graphite
_diffrn_radiation_type MoK\a
_diffrn_radiation_wavelength 0.71073
_diffrn_reflns_av_R_equivalents 0.0491
_diffrn_reflns_av_unetI/netI 0.0204
_diffrn_reflns_Laue_measured_fraction_full 0.999
_diffrn_reflns_Laue_measured_fraction_max 0.999
_diffrn_reflns_limit_h_max 9
_diffrn_reflns_limit_h_min -9
_diffrn_reflns_limit_k_max 15
_diffrn_reflns_limit_k_min -15
_diffrn_reflns_limit_l_max 15
_diffrn_reflns_limit_l_min -15
_diffrn_reflns_number 24608
_diffrn_reflns_point_group_measured_fraction_full 0.999
_diffrn_reflns_point_group_measured_fraction_max 0.999
_diffrn_reflns_theta_full 25.242
_diffrn_reflns_theta_max 26.011
_diffrn_reflns_theta_min 2.254
_diffrn_source 'sealed tube'
_diffrn_standards_number .
_exptl_absorpt_coefficient_mu 3.105
_exptl_absorpt_correction_T_max 0.7460
_exptl_absorpt_correction_T_min 0.6910
_exptl_absorpt_correction_type multi-scan
_exptl_absorpt_process_details SADABS
_exptl_crystal_density_diffrn 1.598
_exptl_crystal_description block
_exptl_crystal_F_000 640
_exptl_crystal_size_max 0.17
_exptl_crystal_size_mid 0.15
_exptl_crystal_size_min 0.14
_refine_diff_density_max 0.269
_refine_diff_density_min -0.285
_refine_diff_density_rms 0.049
_refine_ls_extinction_coef .
_refine_ls_extinction_method none
_refine_ls_goodness_of_fit_ref 1.067
_refine_ls_hydrogen_treatment constr
_refine_ls_matrix_type full
_refine_ls_number_parameters 174
_refine_ls_number_reflns 2593
_refine_ls_number_restraints 0
_refine_ls_restrained_S_all 1.067
_refine_ls_R_factor_all 0.0259
_refine_ls_R_factor_gt 0.0210
_refine_ls_shift/su_max 0.001
_refine_ls_shift/su_mean 0.000
_refine_ls_structure_factor_coef Fsqd
_refine_ls_weighting_details 'w=1/[\s^2^(Fo^2^)+(0.0289P)^2^+0.3537P] where P=(Fo^2^+2Fc^2^)/3'
_refine_ls_weighting_scheme calc
_refine_ls_wR_factor_gt 0.0551
_refine_ls_wR_factor_ref 0.0570
_reflns_Friedel_coverage 0.000
_reflns_Friedel_fraction_full .
_reflns_Friedel_fraction_max .
_reflns_number_gt 2288
_reflns_number_total 2593
_reflns_threshold_expression 'I > 2\s(I)'
_cod_data_source_file suppl_ncrs-2020-0182_suppl.cif
_cod_data_source_block 11
_cod_database_code 8105387
_shelx_space_group_comment
;
The symmetry employed for this shelxl refinement is uniquely defined
by the following loop, which should always be used as a source of
symmetry information in preference to the above space-group names.
They are only intended as comments.
;
_shelx_estimated_absorpt_t_max 0.670
_shelx_estimated_absorpt_t_min 0.620
_olex2_refinement_description
;
1. Fixed Uiso
 At 1.2 times of:
  All C(H) groups
 At 1.5 times of:
  All C(H,H,H) groups, All O(H) groups
2.a Aromatic/amide H refined with riding coordinates:
 C2(H2), C3(H3), C4(H4), C7(H7), C9(H9), C10(H10), C12(H12), C13(H13)
2.b Idealised Me refined as rotating group:
 C15(H15A,H15B,H15C)
2.c Idealised tetrahedral OH refined as rotating group:
 O1(H1)
;

loop_
_space_group_symop_operation_xyz
'x, y, z'
'-x, y+1/2, -z+1/2'
'-x, -y, -z'
'x, -y-1/2, z-1/2'

loop_
_atom_site_label
_atom_site_type_symbol
_atom_site_fract_x
_atom_site_fract_y
_atom_site_fract_z
_atom_site_U_iso_or_equiv
_atom_site_adp_type
_atom_site_occupancy
_atom_site_site_symmetry_order
_atom_site_calc_flag
_atom_site_refinement_flags_posn
_atom_site_refinement_flags_adp
_atom_site_refinement_flags_occupancy
_atom_site_disorder_assembly
_atom_site_disorder_group
Br1 Br 0.82593(2) 0.95481(2) 0.08527(2) 0.03478(8) Uani 1 1 d . . . . .
O1 O 0.62308(17) 0.56026(9) 0.06731(10) 0.0314(3) Uani 1 1 d . . . . .
H1 H 0.577341 0.584163 0.011712 0.047 Uiso 1 1 calc GR . . . .
O2 O 0.15838(18) 0.68675(11) -0.52281(10) 0.0382(3) Uani 1 1 d . . . . .
N1 N 0.55229(18) 0.69284(11) -0.07795(10) 0.0246(3) Uani 1 1 d . . . . .
C1 C 0.7123(2) 0.63642(13) 0.11662(13) 0.0246(4) Uani 1 1 d . . . . .
C2 C 0.8001(2) 0.61139(15) 0.21062(14) 0.0309(4) Uani 1 1 d . . . . .
H2 H 0.796031 0.542084 0.237720 0.037 Uiso 1 1 calc R . . . .
C3 C 0.8927(2) 0.68739(16) 0.26394(14) 0.0326(4) Uani 1 1 d . . . . .
H3 H 0.952612 0.669828 0.327582 0.039 Uiso 1 1 calc R . . . .
C4 C 0.8995(2) 0.78922(15) 0.22595(14) 0.0309(4) Uani 1 1 d . . . . .
H4 H 0.962500 0.841342 0.263605 0.037 Uiso 1 1 calc R . . . .
C5 C 0.8138(2) 0.81384(14) 0.13310(13) 0.0251(4) Uani 1 1 d . . . . .
C6 C 0.7197(2) 0.73897(13) 0.07469(12) 0.0225(3) Uani 1 1 d . . . . .
C7 C 0.6365(2) 0.76292(13) -0.02606(13) 0.0238(4) Uani 1 1 d . . . . .
H7 H 0.644513 0.831659 -0.054027 0.029 Uiso 1 1 calc R . . . .
C8 C 0.4680(2) 0.71653(13) -0.17516(12) 0.0234(4) Uani 1 1 d . . . . .
C9 C 0.4060(2) 0.81582(14) -0.20102(13) 0.0266(4) Uani 1 1 d . . . . .
H9 H 0.424527 0.872686 -0.153837 0.032 Uiso 1 1 calc R . . . .
C10 C 0.3175(2) 0.83162(14) -0.29519(13) 0.0267(4) Uani 1 1 d . . . . .
H10 H 0.275808 0.899605 -0.312454 0.032 Uiso 1 1 calc R . . . .
C11 C 0.2886(2) 0.74903(14) -0.36536(12) 0.0238(4) Uani 1 1 d . . . . .
C12 C 0.3525(2) 0.65021(14) -0.33948(13) 0.0274(4) Uani 1 1 d . . . . .
H12 H 0.335122 0.593601 -0.387096 0.033 Uiso 1 1 calc R . . . .
C13 C 0.4409(2) 0.63362(14) -0.24527(13) 0.0269(4) Uani 1 1 d . . . . .
H13 H 0.483310 0.565752 -0.228215 0.032 Uiso 1 1 calc R . . . .
C14 C 0.1855(2) 0.76170(15) -0.46556(13) 0.0273(4) Uani 1 1 d . . . . .
C15 C 0.1170(3) 0.86800(16) -0.49427(15) 0.0357(4) Uani 1 1 d . . . . .
H15A H 0.207631 0.915070 -0.510291 0.054 Uiso 1 1 calc GR . . . .
H15B H 0.059597 0.896639 -0.435766 0.054 Uiso 1 1 calc GR . . . .
H15C H 0.038865 0.861769 -0.555529 0.054 Uiso 1 1 calc GR . . . .

loop_
_atom_site_aniso_label
_atom_site_aniso_U_11
_atom_site_aniso_U_22
_atom_site_aniso_U_33
_atom_site_aniso_U_23
_atom_site_aniso_U_13
_atom_site_aniso_U_12
Br1 0.04057(13) 0.02462(11) 0.03828(12) -0.00185(8) -0.00402(8) -0.00548(8)
O1 0.0394(8) 0.0246(6) 0.0290(7) 0.0031(5) -0.0072(6) -0.0029(5)
O2 0.0458(8) 0.0395(8) 0.0278(7) -0.0044(6) -0.0091(6) -0.0009(6)
N1 0.0286(8) 0.0252(7) 0.0196(7) -0.0004(6) -0.0006(6) 0.0011(6)
C1 0.0244(9) 0.0257(9) 0.0239(8) 0.0003(7) 0.0020(7) 0.0005(7)
C2 0.0296(10) 0.0347(10) 0.0282(9) 0.0078(8) -0.0005(8) 0.0021(8)
C3 0.0273(10) 0.0463(12) 0.0234(9) 0.0044(8) -0.0033(7) 0.0029(8)
C4 0.0264(10) 0.0384(10) 0.0274(9) -0.0056(8) -0.0027(7) -0.0039(8)
C5 0.0248(9) 0.0254(9) 0.0252(8) -0.0012(7) 0.0024(7) 0.0003(7)
C6 0.0204(8) 0.0261(9) 0.0211(8) -0.0009(7) 0.0019(7) 0.0021(7)
C7 0.0257(9) 0.0227(8) 0.0230(8) 0.0010(7) 0.0011(7) 0.0015(7)
C8 0.0234(9) 0.0275(9) 0.0194(8) 0.0017(7) 0.0008(7) -0.0029(7)
C9 0.0292(9) 0.0253(9) 0.0247(8) -0.0041(7) -0.0024(7) 0.0000(7)
C10 0.0281(9) 0.0243(9) 0.0272(9) 0.0016(7) -0.0017(7) 0.0010(7)
C11 0.0232(8) 0.0286(9) 0.0197(8) 0.0014(7) 0.0014(7) -0.0035(7)
C12 0.0335(10) 0.0255(9) 0.0230(8) -0.0033(7) -0.0003(7) -0.0025(7)
C13 0.0324(9) 0.0225(8) 0.0256(9) 0.0017(7) -0.0007(7) -0.0008(7)
C14 0.0237(9) 0.0345(10) 0.0237(8) 0.0023(8) 0.0015(7) -0.0053(7)
C15 0.0387(11) 0.0380(11) 0.0290(9) 0.0064(8) -0.0076(8) -0.0009(9)

loop_
_atom_type_symbol
_atom_type_description
_atom_type_scat_dispersion_real
_atom_type_scat_dispersion_imag
_atom_type_scat_source
C C 0.0033 0.0016 'International Tables Vol C Tables 4.2.6.8 and 6.1.1.4'
H H 0.0000 0.0000 'International Tables Vol C Tables 4.2.6.8 and 6.1.1.4'
Br Br -0.2901 2.4595 'International Tables Vol C Tables 4.2.6.8 and 6.1.1.4'
N N 0.0061 0.0033 'International Tables Vol C Tables 4.2.6.8 and 6.1.1.4'
O O 0.0106 0.0060 'International Tables Vol C Tables 4.2.6.8 and 6.1.1.4'

loop_
_geom_angle_atom_site_label_1
_geom_angle_atom_site_label_2
_geom_angle_atom_site_label_3
_geom_angle
_geom_angle_site_symmetry_1
_geom_angle_site_symmetry_3
C7 N1 C8 121.28(15) . .
O1 C1 C2 118.07(16) . .
O1 C1 C6 121.41(15) . .
C2 C1 C6 120.52(16) . .
C3 C2 C1 119.90(17) . .
C2 C3 C4 120.92(17) . .
C5 C4 C3 119.24(17) . .
C4 C5 Br1 117.49(13) . .
C4 C5 C6 122.20(16) . .
C6 C5 Br1 120.31(13) . .
C1 C6 C7 120.30(15) . .
C5 C6 C1 117.19(15) . .
C5 C6 C7 122.48(15) . .
N1 C7 C6 121.13(15) . .
C9 C8 N1 123.32(15) . .
C9 C8 C13 119.57(15) . .
C13 C8 N1 117.05(15) . .
C10 C9 C8 120.00(16) . .
C9 C10 C11 120.84(16) . .
C10 C11 C14 122.38(16) . .
C12 C11 C10 118.85(16) . .
C12 C11 C14 118.71(15) . .
C13 C12 C11 120.70(16) . .
C12 C13 C8 120.03(16) . .
O2 C14 C11 120.30(17) . .
O2 C14 C15 120.67(16) . .
C11 C14 C15 119.04(16) . .

loop_
_geom_bond_atom_site_label_1
_geom_bond_atom_site_label_2
_geom_bond_distance
_geom_bond_site_symmetry_2
Br1 C5 1.9018(17) .
O1 C1 1.343(2) .
O2 C14 1.216(2) .
N1 C7 1.283(2) .
N1 C8 1.416(2) .
C1 C2 1.398(2) .
C1 C6 1.415(2) .
C2 C3 1.378(3) .
C3 C4 1.388(3) .
C4 C5 1.376(2) .
C5 C6 1.406(2) .
C6 C7 1.452(2) .
C8 C9 1.393(2) .
C8 C13 1.396(2) .
C9 C10 1.380(2) .
C10 C11 1.395(2) .
C11 C12 1.392(2) .
C11 C14 1.496(2) .
C12 C13 1.382(2) .
C14 C15 1.500(3) .
